data_7708090
loop_
_publ_author_name
'Zou, Yan'
'Li, Huafeng'
'Zhao, Xue'
'Song, Junpeng'
'Wang, Yaqiong'
'Ma, Pengtao'
'Niu, Jingyang'
'Wang, Jingping'

_publ_section_title
;
 Ru(iii) -based polyoxometalate tetramers as highly efficient
 heterogeneous catalysts for alcohol oxidation reactions at room
 temperature
;
_journal_name_full 'Dalton Transactions'
_journal_paper_doi 10.1039/D1DT01819A
_journal_year 2021
_chemical_formula_moiety '0.5(C12 H12 As8 K8 N8 Na18 O308 Ru6.4 W80), 4(H2O), 54[H2O]'
_chemical_formula_sum 'C6 H122 As4 K4 N4 Na9 O212 Ru3.2 W40'
_chemical_formula_weight 11982.94
_space_group_crystal_system tetragonal
_space_group_IT_number 82
_space_group_name_Hall 'I -4'
_space_group_name_H-M_alt 'I -4'
_atom_sites_solution_hydrogens geom
_atom_sites_solution_primary iterative
_audit_block_doi 10.5517/ccdc.csd.cc27wnd6
_audit_creation_date 2021-08-04
_audit_creation_method
;
Olex2 1.2
(compiled 2018.05.29 svn.r3508 for OlexSys, GUI svn.r5506)
;
_audit_update_record
;
2021-08-05 deposited with the CCDC.	2021-08-06 downloaded from the CCDC.
;
_cell_angle_alpha 90
_cell_angle_beta 90
_cell_angle_gamma 90
_cell_formula_units_Z 2
_cell_length_a 19.7922(4)
_cell_length_b 19.7922(4)
_cell_length_c 26.1324(6)
_cell_measurement_reflns_used 9803
_cell_measurement_temperature 150(2)
_cell_measurement_theta_max 28.305
_cell_measurement_theta_min 2.429
_cell_volume 10236.9(4)
_computing_cell_refinement 'SAINT V8.38A (?, 2016)'
_computing_data_reduction 'SAINT V8.38A (?, 2016)'
_computing_molecular_graphics 'Olex2 (Dolomanov et al., 2009)'
_computing_publication_material 'Olex2 (Dolomanov et al., 2009)'
_computing_structure_refinement 'ShelXL (Sheldrick, 2015)'
_computing_structure_solution 'olex2.solve (Bourhis et al., 2015)'
_diffrn_ambient_temperature 150.0
_diffrn_measured_fraction_theta_full 0.998
_diffrn_measured_fraction_theta_max 0.998
_diffrn_measurement_device_type 'Bruker D8 VENTURE PHOTON II'
_diffrn_measurement_method '\f and \w scans'
_diffrn_radiation_monochromator 'Helios multilayer optic'
_diffrn_radiation_type MoK\a
_diffrn_radiation_wavelength 0.71073
_diffrn_reflns_av_R_equivalents 0.0612
_diffrn_reflns_av_unetI/netI 0.0680
_diffrn_reflns_Laue_measured_fraction_full 0.998
_diffrn_reflns_Laue_measured_fraction_max 0.998
_diffrn_reflns_limit_h_max 26
_diffrn_reflns_limit_h_min -24
_diffrn_reflns_limit_k_max 26
_diffrn_reflns_limit_k_min -22
_diffrn_reflns_limit_l_max 34
_diffrn_reflns_limit_l_min -34
_diffrn_reflns_number 41367
_diffrn_reflns_point_group_measured_fraction_full 0.984
_diffrn_reflns_point_group_measured_fraction_max 0.969
_diffrn_reflns_theta_full 25.242
_diffrn_reflns_theta_max 28.306
_diffrn_reflns_theta_min 2.429
_diffrn_source_type Microfocus
_diffrn_standards_number 0
_exptl_absorpt_coefficient_mu 23.427
_exptl_absorpt_correction_T_max 0.7457
_exptl_absorpt_correction_T_min 0.1794
_exptl_absorpt_correction_type multi-scan
_exptl_absorpt_process_details
'SADABS-2016/2 (Bruker,2016/2) was used for absorption correction. wR2(int) was 0.1860 before and 0.0990 after correction. The Ratio of minimum to maximum transmission is 0.2406. The \l/2 correction factor is Not present.'
_exptl_crystal_colour black
_exptl_crystal_colour_primary black
_exptl_crystal_density_diffrn 3.570
_exptl_crystal_description block
_exptl_crystal_F_000 9485
_exptl_crystal_size_max 0.14
_exptl_crystal_size_mid 0.12
_exptl_crystal_size_min 0.09
_refine_diff_density_max 2.565
_refine_diff_density_min -1.878
_refine_diff_density_rms 0.294
_refine_ls_abs_structure_details
;
 Refined as an inversion twin.
;
_refine_ls_abs_structure_Flack 0.205(13)
_refine_ls_extinction_method none
_refine_ls_goodness_of_fit_ref 1.079
_refine_ls_hydrogen_treatment constr
_refine_ls_matrix_type full
_refine_ls_number_parameters 519
_refine_ls_number_reflns 12357
_refine_ls_number_restraints 198
_refine_ls_restrained_S_all 1.080
_refine_ls_R_factor_all 0.0441
_refine_ls_R_factor_gt 0.0409
_refine_ls_shift/su_max 0.001
_refine_ls_shift/su_mean 0.000
_refine_ls_structure_factor_coef Fsqd
_refine_ls_weighting_details 'w=1/[\s^2^(Fo^2^)+(0.0441P)^2^] where P=(Fo^2^+2Fc^2^)/3'
_refine_ls_weighting_scheme calc
_refine_ls_wR_factor_gt 0.0946
_refine_ls_wR_factor_ref 0.0959
_reflns_Friedel_coverage 0.899
_reflns_Friedel_fraction_full 0.969
_reflns_Friedel_fraction_max 0.939
_reflns_number_gt 11507
_reflns_number_total 12357
_reflns_threshold_expression 'I > 2\s(I)'
_cod_data_source_file d1dt01819a2.cif
_cod_data_source_block 2082158
_cod_original_cell_volume 10236.9(5)
_cod_database_code 7708090
_shelx_shelxl_version_number 2018/3
_shelx_space_group_comment
;
The symmetry employed for this shelxl refinement is uniquely defined
by the following loop, which should always be used as a source of
symmetry information in preference to the above space-group names.
They are only intended as comments.
;
_shelx_estimated_absorpt_t_max 0.227
_shelx_estimated_absorpt_t_min 0.138
_diffrn_source_source 'Incoatc Ius 3.0 '
_olex2_refinement_description
;
1. Twinned data refinement
 Scales: 0.795(13)
 0.205(13)
2. Fixed Uiso
 At 1.2 times of:
  All C(H) groups
3. Uiso/Uaniso restraints and constraints
Uanis(C1) \\sim Ueq, Uanis(O4) \\sim Ueq, Uanis(O2W) \\sim Ueq, Uanis(O3W)
\\sim Ueq, Uanis(O5W) \\sim Ueq, Uanis(O5) \\sim Ueq, Uanis(O6) \\sim Ueq,
Uanis(O23) \\sim Ueq, Uanis(O25) \\sim Ueq, Uanis(O28) \\sim Ueq, Uanis(O30)
\\sim Ueq, Uanis(C2) \\sim Ueq, Uanis(O4W) \\sim Ueq, Uanis(O1W) \\sim Ueq,
Uanis(O33) \\sim Ueq, Uanis(O34) \\sim Ueq, Uanis(O35) \\sim Ueq, Uanis(O27)
\\sim Ueq: with sigma of 0.01 and sigma for terminal atoms of 0.02
Uanis(O9) \\sim Ueq, Uanis(O16) \\sim Ueq, Uanis(O1) \\sim Ueq, Uanis(O3) \\sim
Ueq, Uanis(O10) \\sim Ueq, Uanis(O11) \\sim Ueq, Uanis(O15) \\sim Ueq,
Uanis(O19) \\sim Ueq, Uanis(O21) \\sim Ueq, Uanis(O31) \\sim Ueq, Uanis(O13)
\\sim Ueq, Uanis(O18) \\sim Ueq, Uanis(O26) \\sim Ueq, Uanis(O22) \\sim Ueq,
Uanis(O14) \\sim Ueq: with sigma of 0.005 and sigma for terminal atoms of 0.01
4.a Aromatic/amide H refined with riding coordinates:
 C1(H1), C2(H2)
;
_olex2_submission_special_instructions 'No special instructions were received'

loop_
_space_group_symop_operation_xyz
'x, y, z'
'-x, -y, z'
'y, -x, -z'
'-y, x, -z'
'x+1/2, y+1/2, z+1/2'
'-x+1/2, -y+1/2, z+1/2'
'y+1/2, -x+1/2, -z+1/2'
'-y+1/2, x+1/2, -z+1/2'

loop_
_atom_site_label
_atom_site_type_symbol
_atom_site_fract_x
_atom_site_fract_y
_atom_site_fract_z
_atom_site_U_iso_or_equiv
_atom_site_adp_type
_atom_site_occupancy
_atom_site_site_symmetry_order
_atom_site_calc_flag
_atom_site_refinement_flags_posn
_atom_site_refinement_flags_adp
_atom_site_refinement_flags_occupancy
_atom_site_disorder_assembly
_atom_site_disorder_group
As1 As 1.34997(9) 0.71803(9) 0.56633(7) 0.0142(3) Uani 1 1 d . . . . .
C1 C 1.500000 0.500000 0.6001(15) 0.043(8) Uani 1 2 d S TU P . .
H1 H 1.500000 0.500000 0.563796 0.052 Uiso 1 2 calc RS T P . .
C2 C 1.4897(17) 0.5305(14) 0.6821(11) 0.058(8) Uani 1 1 d . U . . .
H2 H 1.488988 0.560342 0.710573 0.070 Uiso 1 1 calc R . . . .
K1 K 1.1056(3) 0.6294(3) 0.3413(2) 0.0426(13) Uani 1 1 d . . . . .
N1 N 1.4677(9) 0.5460(10) 0.6307(9) 0.040(5) Uani 1 1 d . . . . .
Na1 Na 0.9917(5) 0.6037(6) 0.5051(4) 0.052(3) Uani 1 1 d . . . . .
Na2 Na 1.4185(6) 0.6170(6) 0.4022(4) 0.051(3) Uani 1 1 d . . . . .
Na3 Na 1.000000 0.500000 0.250000 0.023(3) Uani 1 4 d S T P . .
O1 O 1.2064(8) 0.9237(7) 0.4704(6) 0.031(3) Uani 1 1 d . U . . .
O1W O 1.000000 0.500000 0.3439(8) 0.034(5) Uani 1 2 d S TU P . .
O2 O 1.3224(9) 0.9801(7) 0.6369(7) 0.042(4) Uani 1 1 d . . . . .
O2W O 0.9481(7) 0.6065(7) 0.2435(6) 0.027(3) Uani 1 1 d . U . . .
O3 O 1.1169(8) 0.8372(8) 0.6376(6) 0.038(4) Uani 1 1 d . U . . .
O3W O 0.8508(13) 0.9029(12) 0.2445(7) 0.072(6) Uani 1 1 d . U . . .
O4 O 1.2116(7) 0.7393(7) 0.6804(6) 0.029(3) Uani 1 1 d . U . . .
O4W O 1.4759(13) 0.6920(13) 0.3352(11) 0.087(8) Uani 1 1 d . U . . .
O5 O 1.3799(7) 0.8639(6) 0.6751(5) 0.025(3) Uani 1 1 d . U . . .
O5W O 1.3422(17) 0.5863(13) 0.3352(15) 0.116(11) Uani 1 1 d . U . . .
O6 O 1.2652(7) 0.8508(6) 0.6317(6) 0.026(3) Uani 1 1 d . U . . .
O7 O 1.4273(7) 0.9147(7) 0.5862(6) 0.026(3) Uani 1 1 d . . . . .
O8 O 1.1981(7) 0.8241(7) 0.5488(6) 0.026(3) Uani 1 1 d . . . . .
O9 O 1.3066(6) 0.8957(6) 0.5465(5) 0.015(2) Uani 1 1 d . U . . .
O10 O 1.2209(6) 0.7850(7) 0.4527(5) 0.023(3) Uani 1 1 d . U . . .
O11 O 1.3328(8) 0.8582(7) 0.4551(6) 0.033(3) Uani 1 1 d . U . . .
O12 O 1.4422(7) 0.8207(9) 0.3972(6) 0.035(4) Uani 1 1 d . . . . .
O13 O 1.2167(7) 0.6618(7) 0.4025(6) 0.027(3) Uani 1 1 d . U . . .
O14 O 1.3359(7) 0.7347(8) 0.4187(5) 0.026(3) Uani 1 1 d . U . . .
O15 O 1.3857(6) 0.7917(6) 0.5958(4) 0.014(2) Uani 1 1 d . U . . .
O16 O 1.1990(6) 0.6754(7) 0.5080(5) 0.022(3) Uani 1 1 d . U . . .
O17 O 1.3204(6) 0.7562(7) 0.5118(5) 0.018(3) Uani 1 1 d . . . . .
O18 O 1.5585(7) 0.8987(6) 0.5577(5) 0.021(3) Uani 1 1 d . U . . .
O19 O 1.5218(6) 0.7620(6) 0.5497(5) 0.021(3) Uani 1 1 d . U . . .
O20 O 1.2494(7) 0.5728(7) 0.5520(5) 0.024(3) Uani 1 1 d . . . . .
O21 O 1.4547(6) 0.6921(6) 0.6485(5) 0.020(3) Uani 1 1 d . U . . .
O22 O 1.3392(6) 0.6106(6) 0.6492(5) 0.020(3) Uani 1 1 d . U . . .
O23 O 1.2010(7) 0.6197(6) 0.6390(5) 0.025(3) Uani 1 1 d . U . . .
O24 O 1.2620(7) 0.6371(8) 0.7374(5) 0.030(3) Uani 1 1 d . . . . .
O25 O 1.3397(6) 0.7359(7) 0.6916(5) 0.018(3) Uani 1 1 d . U . . .
O26 O 1.2700(7) 0.7123(6) 0.5977(5) 0.022(3) Uani 1 1 d . U . . .
O27 O 1.4973(6) 0.8229(6) 0.6415(6) 0.021(3) Uani 1 1 d . U . . .
O28 O 1.3191(6) 0.6256(7) 0.4745(5) 0.023(3) Uani 1 1 d . U . . .
O29 O 1.4495(7) 0.7161(7) 0.4725(6) 0.030(4) Uani 1 1 d . . . . .
O30 O 1.4948(6) 0.6313(8) 0.5469(6) 0.029(3) Uani 1 1 d . U . . .
O31 O 1.5517(7) 0.6227(6) 0.4519(5) 0.021(3) Uani 1 1 d . U . . .
O32 O 1.4629(7) 0.7744(7) 0.7351(6) 0.027(3) Uani 1 1 d . . . . .
O33 O 1.1406(7) 0.7184(7) 0.5902(5) 0.026(3) Uani 1 1 d . U . . .
O34 O 1.4451(7) 0.8440(8) 0.5017(6) 0.034(3) Uani 1 1 d . U . . .
O35 O 1.1118(7) 0.5836(8) 0.5634(6) 0.033(4) Uani 1 1 d . U . . .
Ru1 Ru 1.41550(9) 0.62417(9) 0.59595(6) 0.0155(6) Uani 0.800(7) 1 d . . . . .
W1 W 1.34112(4) 0.89792(4) 0.61625(3) 0.01988(16) Uani 1 1 d . . . . .
W2 W 1.18645(4) 0.79055(4) 0.61984(3) 0.02120(16) Uani 1 1 d . . . . .
W3 W 1.39977(4) 0.79511(4) 0.44980(3) 0.02007(16) Uani 1 1 d . . . . .
W4 W 1.53234(3) 0.68108(4) 0.49853(3) 0.01662(15) Uani 1 1 d . . . . .
W5 W 1.25945(4) 0.69584(4) 0.45162(3) 0.02019(16) Uani 1 1 d . . . . .
W6 W 1.42855(4) 0.77260(4) 0.67443(3) 0.01701(15) Uani 1 1 d . . . . .
W7 W 1.25207(4) 0.85567(4) 0.49661(3) 0.02335(17) Uani 1 1 d . . . . .
W8 W 1.27576(4) 0.66667(4) 0.67747(3) 0.01830(15) Uani 1 1 d . . . . .
W9 W 1.18483(4) 0.63092(4) 0.57116(3) 0.01902(16) Uani 1 1 d . . . . .
W10 W 1.49135(4) 0.84331(4) 0.56701(3) 0.01756(15) Uani 1 1 d . . . . .

loop_
_atom_site_aniso_label
_atom_site_aniso_U_11
_atom_site_aniso_U_22
_atom_site_aniso_U_33
_atom_site_aniso_U_23
_atom_site_aniso_U_13
_atom_site_aniso_U_12
As1 0.0125(8) 0.0172(9) 0.0129(7) -0.0019(7) -0.0013(6) -0.0002(7)
C1 0.037(12) 0.043(13) 0.050(13) 0.000 0.000 0.009(11)
C2 0.075(13) 0.063(13) 0.037(10) 0.006(9) 0.009(10) -0.004(11)
K1 0.031(3) 0.043(3) 0.054(3) -0.002(3) -0.010(2) 0.013(2)
N1 0.028(10) 0.029(10) 0.061(14) -0.016(9) -0.008(9) -0.018(8)
Na1 0.019(4) 0.094(8) 0.042(5) -0.010(6) -0.006(4) -0.002(5)
Na2 0.046(6) 0.067(8) 0.040(5) 0.016(5) 0.003(5) 0.006(5)
Na3 0.016(4) 0.016(4) 0.037(9) 0.000 0.000 0.000
O1 0.038(7) 0.017(6) 0.039(7) 0.006(6) -0.022(6) 0.005(5)
O1W 0.030(9) 0.047(10) 0.024(8) 0.000 0.000 -0.004(8)
O2 0.056(11) 0.011(7) 0.058(11) 0.004(7) -0.002(9) 0.010(7)
O2W 0.026(7) 0.029(7) 0.026(6) 0.000(5) 0.014(6) 0.011(5)
O3 0.024(7) 0.048(8) 0.042(7) 0.003(7) 0.022(6) 0.003(6)
O3W 0.108(16) 0.083(15) 0.025(8) 0.000(9) 0.003(10) -0.018(13)
O4 0.034(7) 0.029(7) 0.025(6) -0.012(6) 0.005(6) -0.018(6)
O4W 0.087(16) 0.085(16) 0.089(16) 0.017(13) -0.030(14) 0.001(13)
O5 0.038(7) 0.012(6) 0.024(6) -0.005(5) 0.004(6) 0.000(5)
O5W 0.13(2) 0.050(14) 0.17(2) 0.007(16) -0.002(18) -0.016(14)
O6 0.033(7) 0.009(6) 0.036(7) -0.002(5) 0.006(6) -0.007(5)
O7 0.026(8) 0.016(7) 0.037(8) -0.007(6) 0.003(6) -0.002(5)
O8 0.015(6) 0.030(8) 0.033(7) -0.002(6) -0.002(6) 0.006(5)
O9 0.013(5) 0.012(5) 0.022(5) -0.003(4) 0.003(4) 0.006(4)
O10 0.012(5) 0.026(5) 0.029(5) -0.014(5) -0.005(4) 0.003(4)
O11 0.033(6) 0.026(6) 0.040(6) -0.011(5) 0.014(5) -0.006(5)
O12 0.024(8) 0.055(10) 0.026(7) -0.015(7) -0.010(6) -0.007(7)
O13 0.032(6) 0.016(5) 0.032(5) 0.000(4) -0.007(5) 0.002(4)
O14 0.017(5) 0.038(6) 0.024(5) -0.006(5) -0.002(4) -0.011(4)
O15 0.014(5) 0.010(4) 0.018(5) -0.003(4) -0.001(4) -0.003(4)
O16 0.014(5) 0.028(5) 0.025(5) -0.004(4) 0.001(4) -0.009(4)
O17 0.009(6) 0.026(7) 0.019(6) -0.001(5) -0.006(5) 0.003(5)
O18 0.024(5) 0.017(5) 0.022(5) 0.004(4) -0.002(4) 0.001(4)
O19 0.018(5) 0.019(5) 0.025(5) -0.009(4) -0.001(4) 0.007(4)
O20 0.031(8) 0.018(7) 0.023(7) -0.011(5) 0.009(6) -0.011(5)
O21 0.021(5) 0.013(5) 0.026(5) 0.000(4) 0.009(4) 0.003(4)
O22 0.016(5) 0.016(5) 0.029(5) -0.006(4) -0.009(4) -0.003(4)
O23 0.027(7) 0.015(6) 0.033(7) 0.000(5) 0.005(6) -0.016(5)
O24 0.030(8) 0.047(10) 0.012(6) -0.003(6) 0.006(6) -0.001(7)
O25 0.005(5) 0.032(7) 0.016(5) -0.010(5) -0.002(4) -0.003(5)
O26 0.024(5) 0.016(5) 0.026(5) 0.002(4) 0.007(4) -0.010(4)
O27 0.015(6) 0.007(5) 0.041(7) -0.007(5) -0.004(5) 0.006(4)
O28 0.019(6) 0.023(6) 0.028(6) -0.012(5) 0.012(5) -0.012(5)
O29 0.031(8) 0.032(8) 0.028(7) -0.021(6) -0.018(6) 0.016(6)
O30 0.012(6) 0.048(8) 0.026(6) -0.009(6) 0.004(5) -0.009(6)
O31 0.031(5) 0.011(5) 0.021(5) 0.003(4) -0.002(4) 0.004(4)
O32 0.024(7) 0.023(7) 0.035(8) 0.013(6) -0.010(6) -0.001(6)
O33 0.023(7) 0.025(7) 0.030(7) 0.000(6) -0.012(5) 0.003(5)
O34 0.023(7) 0.044(8) 0.035(7) 0.000(7) -0.011(6) -0.006(6)
O35 0.021(7) 0.044(8) 0.034(7) 0.001(6) -0.011(6) -0.005(6)
Ru1 0.0139(10) 0.0177(10) 0.0149(9) -0.0005(7) 0.0009(7) -0.0019(7)
W1 0.0180(4) 0.0147(3) 0.0270(4) -0.0077(3) 0.0009(3) 0.0010(3)
W2 0.0142(3) 0.0206(4) 0.0289(4) -0.0076(3) 0.0029(3) 0.0015(3)
W3 0.0211(4) 0.0204(4) 0.0187(3) 0.0000(3) -0.0005(3) 0.0003(3)
W4 0.0142(3) 0.0165(3) 0.0192(3) -0.0012(3) 0.0041(3) 0.0024(3)
W5 0.0216(4) 0.0192(4) 0.0197(3) -0.0025(3) -0.0051(3) -0.0004(3)
W6 0.0162(3) 0.0179(4) 0.0169(3) -0.0045(3) -0.0008(3) -0.0020(3)
W7 0.0220(4) 0.0200(4) 0.0281(4) -0.0004(3) -0.0041(3) 0.0034(3)
W8 0.0147(3) 0.0235(4) 0.0167(3) -0.0035(3) 0.0031(3) -0.0029(3)
W9 0.0141(3) 0.0207(4) 0.0222(3) -0.0049(3) 0.0008(3) -0.0023(3)
W10 0.0152(3) 0.0163(3) 0.0212(3) -0.0043(3) 0.0022(3) 0.0005(3)

loop_
_atom_type_symbol
_atom_type_description
_atom_type_scat_dispersion_real
_atom_type_scat_dispersion_imag
_atom_type_scat_source
C C 0.0033 0.0016 'International Tables Vol C Tables 4.2.6.8 and 6.1.1.4'
H H 0.0000 0.0000 'International Tables Vol C Tables 4.2.6.8 and 6.1.1.4'
As As 0.0499 2.0058 'International Tables Vol C Tables 4.2.6.8 and 6.1.1.4'
K K 0.2009 0.2494 'International Tables Vol C Tables 4.2.6.8 and 6.1.1.4'
N N 0.0061 0.0033 'International Tables Vol C Tables 4.2.6.8 and 6.1.1.4'
Na Na 0.0362 0.0249 'International Tables Vol C Tables 4.2.6.8 and 6.1.1.4'
O O 0.0106 0.0060 'International Tables Vol C Tables 4.2.6.8 and 6.1.1.4'
Ru Ru -1.2594 0.8363 'International Tables Vol C Tables 4.2.6.8 and 6.1.1.4'
W W -0.8490 6.8722 'International Tables Vol C Tables 4.2.6.8 and 6.1.1.4'

loop_
_geom_angle_atom_site_label_1
_geom_angle_atom_site_label_2
_geom_angle_atom_site_label_3
_geom_angle
_geom_angle_site_symmetry_1
_geom_angle_site_symmetry_3
_geom_angle_publ_flag
O15 As1 Ru1 106.1(4) . . ?
O17 As1 O15 97.6(6) . . ?
O17 As1 O26 96.1(6) . . ?
O17 As1 Ru1 142.7(4) . . ?
O26 As1 O15 101.8(6) . . ?
O26 As1 Ru1 106.4(4) . . ?
N1 C1 H1 125.7 . . ?
N1 C1 H1 125.7 2_865 . ?
N1 C1 N1 109(3) . 2_865 ?
N1 C1 Na2 90.5(9) 2_865 3_676 ?
N1 C1 Na2 90.9(9) 2_865 4_746 ?
N1 C1 Na2 90.5(9) . 4_746 ?
N1 C1 Na2 90.9(9) . 3_676 ?
Na2 C1 H1 88.7 3_676 . ?
Na2 C1 H1 88.7 4_746 . ?
Na2 C1 Na2 177.5(16) 4_746 3_676 ?
C2 C2 H2 126.4 2_865 . ?
C2 C2 N1 107.3(16) 2_865 . ?
N1 C2 H2 126.4 . . ?
O1W K1 W10 66.1(3) . 4_746 ?
O2 K1 O1W 72.0(4) 3_576 . ?
O2 K1 O13 121.2(5) 3_576 . ?
O2 K1 O18 87.4(5) 3_576 4_746 ?
O2 K1 O27 134.7(5) 3_576 4_746 ?
O2 K1 W10 111.5(4) 3_576 4_746 ?
O2W K1 O1W 65.2(4) 7_565 . ?
O2W K1 O2 112.2(5) 7_565 3_576 ?
O2W K1 O13 126.6(5) 7_565 . ?
O2W K1 O18 117.3(4) 7_565 4_746 ?
O2W K1 O27 68.0(4) 7_565 4_746 ?
O2W K1 W10 96.2(3) 7_565 4_746 ?
O13 K1 O1W 131.6(4) . . ?
O13 K1 O18 67.9(4) . 4_746 ?
O13 K1 O27 75.1(4) . 4_746 ?
O13 K1 W10 65.9(3) . 4_746 ?
O18 K1 O1W 66.5(4) 4_746 . ?
O18 K1 O27 58.2(4) 4_746 4_746 ?
O18 K1 W10 26.8(3) 4_746 4_746 ?
O27 K1 O1W 67.7(3) 4_746 . ?
O27 K1 W10 31.7(3) 4_746 4_746 ?
C1 N1 C2 105(2) . . ?
C1 N1 Ru1 118.2(19) . . ?
C2 N1 Ru1 135.8(17) . . ?
O7 Na1 O9 53.7(4) 3_576 3_576 ?
O18 Na1 O7 82.0(5) 4_746 3_576 ?
O18 Na1 O9 114.7(5) 4_746 3_576 ?
O35 Na1 O7 148.1(6) . 3_576 ?
O35 Na1 O9 150.7(6) . 3_576 ?
O35 Na1 O18 68.3(5) . 4_746 ?
O4W Na2 O14 83.5(7) . . ?
O4W Na2 O28 139.1(8) . . ?
O4W Na2 O29 86.9(8) . . ?
O4W Na2 O30 159.6(8) . 4_746 ?
O4W Na2 O31 83.3(7) . . ?
O4W Na2 W4 171.1(7) . 4_746 ?
O5W Na2 O4W 85.8(10) . . ?
O5W Na2 O14 87.5(8) . . ?
O5W Na2 O28 93.8(10) . . ?
O5W Na2 O29 144.0(9) . . ?
O5W Na2 O30 84.8(8) . 4_746 ?
O5W Na2 O31 154.1(10) . . ?
O5W Na2 W4 93.6(9) . 4_746 ?
O14 Na2 O30 114.1(5) . 4_746 ?
O14 Na2 O31 114.3(5) . . ?
O14 Na2 W4 87.6(4) . 4_746 ?
O28 Na2 O14 55.7(5) . . ?
O28 Na2 O29 69.8(5) . . ?
O28 Na2 O30 59.7(5) . 4_746 ?
O28 Na2 O31 109.7(5) . . ?
O28 Na2 W4 32.0(3) . 4_746 ?
O29 Na2 O14 56.7(5) . . ?
O29 Na2 O30 111.1(6) . 4_746 ?
O29 Na2 O31 58.6(4) . . ?
O29 Na2 W4 88.5(4) . 4_746 ?
O30 Na2 O31 97.6(5) 4_746 . ?
O30 Na2 W4 28.4(3) 4_746 4_746 ?
O31 Na2 W4 100.8(4) . 4_746 ?
K1 Na3 K1 110.03(9) 2_765 7_565 ?
K1 Na3 K1 110.03(9) 8_645 2_765 ?
K1 Na3 K1 108.35(18) 8_645 7_565 ?
O1W Na3 K1 125.82(9) 7_565 2_765 ?
O1W Na3 K1 125.82(9) . 7_565 ?
O1W Na3 K1 54.18(9) 7_565 7_565 ?
O1W Na3 K1 125.82(9) . 8_645 ?
O1W Na3 K1 54.18(9) . 2_765 ?
O1W Na3 K1 54.18(9) 7_565 8_645 ?
O1W Na3 O1W 180.0 7_565 . ?
O2W Na3 K1 39.1(4) . 8_645 ?
O2W Na3 K1 39.1(4) 2_765 7_565 ?
O2W Na3 K1 39.1(4) 8_645 2_765 ?
O2W Na3 K1 112.4(3) 7_565 8_645 ?
O2W Na3 K1 72.7(4) 7_565 7_565 ?
O2W Na3 K1 133.8(3) . 7_565 ?
O2W Na3 K1 72.7(4) 2_765 2_765 ?
O2W Na3 K1 112.4(3) . 2_765 ?
O2W Na3 K1 133.8(3) 2_765 8_645 ?
O2W Na3 K1 72.7(4) 8_645 8_645 ?
O2W Na3 K1 112.4(3) 8_645 7_565 ?
O2W Na3 K1 133.8(3) 7_565 2_765 ?
O2W Na3 O1W 94.1(4) 8_645 7_565 ?
O2W Na3 O1W 85.9(4) . 7_565 ?
O2W Na3 O1W 94.1(4) 2_765 . ?
O2W Na3 O1W 94.1(4) 7_565 7_565 ?
O2W Na3 O1W 94.1(4) . . ?
O2W Na3 O1W 85.9(4) 8_645 . ?
O2W Na3 O1W 85.9(4) 2_765 7_565 ?
O2W Na3 O1W 85.9(4) 7_565 . ?
O2W Na3 O2W 90.30(5) 7_565 . ?
O2W Na3 O2W 90.30(5) 8_645 2_765 ?
O2W Na3 O2W 90.30(5) 8_645 . ?
O2W Na3 O2W 171.7(7) 2_765 . ?
O2W Na3 O2W 171.7(7) 7_565 8_645 ?
O2W Na3 O2W 90.30(5) 7_565 2_765 ?
K1 O1W K1 177.7(7) . 2_765 ?
Na3 O1W K1 88.8(4) . . ?
Na3 O1W K1 88.8(4) . 2_765 ?
W1 O2 K1 146.8(9) . 4_756 ?
Na3 O2W K1 107.6(6) . 8_645 ?
W8 O4 W2 121.8(7) . . ?
W1 O5 W6 120.7(7) . . ?
W1 O6 W2 157.4(9) . . ?
W1 O7 Na1 103.9(6) . 4_756 ?
W1 O7 W10 123.8(7) . . ?
W10 O7 Na1 107.8(6) . 4_756 ?
W7 O8 W2 150.8(8) . . ?
W1 O9 Na1 101.8(5) . 4_756 ?
W7 O9 Na1 107.7(6) . 4_756 ?
W7 O9 W1 149.9(7) . . ?
W7 O10 W5 123.5(7) . . ?
W3 O11 W7 128.7(9) . . ?
W5 O13 K1 157.9(8) . . ?
W3 O14 Na2 101.1(6) . . ?
W5 O14 Na2 101.1(6) . . ?
W5 O14 W3 125.7(8) . . ?
As1 O15 W1 132.7(6) . . ?
As1 O15 W6 113.8(6) . . ?
As1 O15 W10 123.0(6) . . ?
W1 O15 W10 91.0(4) . . ?
W6 O15 W1 94.8(4) . . ?
W6 O15 W10 91.7(4) . . ?
W9 O16 W5 148.3(8) . . ?
As1 O17 W3 118.8(6) . . ?
As1 O17 W5 121.0(7) . . ?
As1 O17 W7 133.2(7) . . ?
W3 O17 W7 89.7(4) . . ?
W5 O17 W3 92.8(4) . . ?
W5 O17 W7 91.0(4) . . ?
Na1 O18 K1 112.4(5) 3_676 3_676 ?
W10 O18 K1 102.5(5) . 3_676 ?
W10 O18 Na1 142.8(7) . 3_676 ?
W10 O19 W4 152.6(8) . . ?
W9 O20 W4 154.5(8) . 4_746 ?
W6 O21 Ru1 135.6(7) . . ?
W8 O22 Ru1 133.8(7) . . ?
W9 O23 W8 124.1(7) . . ?
W8 O25 W6 145.2(7) . . ?
As1 O26 W2 134.3(7) . . ?
As1 O26 W8 113.7(7) . . ?
As1 O26 W9 121.8(6) . . ?
W2 O26 W9 91.1(5) . . ?
W8 O26 W2 94.1(5) . . ?
W8 O26 W9 91.9(4) . . ?
W6 O27 K1 143.5(7) . 3_676 ?
W6 O27 W10 120.6(7) . . ?
W10 O27 K1 95.8(5) . 3_676 ?
W4 O28 Na2 101.0(6) 4_746 . ?
W5 O28 Na2 105.9(6) . . ?
W5 O28 W4 141.8(7) . 4_746 ?
W3 O29 Na2 104.9(6) . . ?
W4 O29 Na2 99.8(6) . . ?
W4 O29 W3 147.0(9) . . ?
Ru1 O30 Na2 109.2(6) . 3_676 ?
W4 O30 Na2 99.5(6) . 3_676 ?
W4 O30 Ru1 144.6(9) . . ?
Ru1 O31 Na2 110.1(6) 3_676 . ?
W4 O31 Na2 98.0(6) . . ?
W4 O31 Ru1 146.7(8) . 3_676 ?
W2 O33 W9 123.6(7) . . ?
W3 O34 W10 148.4(9) . . ?
W9 O35 Na1 132.9(8) . . ?
N1 Ru1 As1 172.7(6) . . ?
N1 Ru1 O22 88.4(7) . . ?
O21 Ru1 As1 85.0(4) . . ?
O21 Ru1 N1 90.4(6) . . ?
O21 Ru1 O22 84.9(5) . . ?
O22 Ru1 As1 85.6(4) . . ?
O30 Ru1 As1 99.2(5) . . ?
O30 Ru1 N1 86.8(8) . . ?
O30 Ru1 O21 94.8(5) . . ?
O30 Ru1 O22 175.1(6) . . ?
O30 Ru1 O31 87.1(5) . 4_746 ?
O31 Ru1 As1 98.4(4) 4_746 . ?
O31 Ru1 N1 85.9(6) 4_746 . ?
O31 Ru1 O21 175.8(5) 4_746 . ?
O31 Ru1 O22 92.9(5) 4_746 . ?
O2 W1 O5 99.8(7) . . ?
O2 W1 O6 103.5(7) . . ?
O2 W1 O7 98.9(7) . . ?
O2 W1 O9 103.7(7) . . ?
O2 W1 O15 169.3(7) . . ?
O5 W1 O7 92.0(6) . . ?
O5 W1 O9 156.5(5) . . ?
O5 W1 O15 72.9(5) . . ?
O6 W1 O5 88.3(6) . . ?
O6 W1 O7 157.2(6) . . ?
O6 W1 O9 84.6(6) . . ?
O6 W1 O15 84.3(5) . . ?
O7 W1 O9 86.1(6) . . ?
O7 W1 O15 74.0(5) . . ?
O9 W1 O15 84.1(4) . . ?
O3 W2 O4 105.4(7) . . ?
O3 W2 O6 105.3(7) . . ?
O3 W2 O8 99.5(7) . . ?
O3 W2 O26 170.9(6) . . ?
O3 W2 O33 97.7(7) . . ?
O4 W2 O6 89.1(6) . . ?
O4 W2 O8 155.0(6) . . ?
O4 W2 O26 71.0(5) . . ?
O6 W2 O26 83.2(5) . . ?
O8 W2 O6 81.6(6) . . ?
O8 W2 O26 84.7(5) . . ?
O33 W2 O4 93.7(6) . . ?
O33 W2 O6 155.2(6) . . ?
O33 W2 O8 85.6(6) . . ?
O33 W2 O26 74.6(5) . . ?
O11 W3 O14 88.8(7) . . ?
O11 W3 O17 72.0(6) . . ?
O11 W3 O29 153.6(7) . . ?
O11 W3 O34 86.5(7) . . ?
O12 W3 O11 102.6(8) . . ?
O12 W3 O14 99.8(6) . . ?
O12 W3 O17 167.8(5) . . ?
O12 W3 O29 103.8(8) . . ?
O12 W3 O34 101.2(7) . . ?
O14 W3 O17 69.7(5) . . ?
O14 W3 O29 87.8(6) . . ?
O29 W3 O17 82.3(6) . . ?
O34 W3 O14 159.0(6) . . ?
O34 W3 O17 89.5(6) . . ?
O34 W3 O29 87.3(6) . . ?
O19 W4 Na2 90.3(4) . 3_676 ?
O20 W4 Na2 129.2(4) 3_676 3_676 ?
O20 W4 O19 86.4(5) 3_676 . ?
O28 W4 Na2 47.1(4) 3_676 3_676 ?
O28 W4 O19 82.3(5) 3_676 . ?
O28 W4 O20 82.4(5) 3_676 3_676 ?
O29 W4 Na2 147.4(6) . 3_676 ?
O29 W4 O19 82.2(5) . . ?
O29 W4 O20 82.2(6) . 3_676 ?
O29 W4 O28 158.7(6) . 3_676 ?
O30 W4 Na2 52.1(5) . 3_676 ?
O30 W4 O19 85.9(6) . . ?
O30 W4 O20 172.1(6) . 3_676 ?
O30 W4 O28 97.8(6) . 3_676 ?
O30 W4 O29 95.5(7) . . ?
O31 W4 Na2 92.2(5) . 3_676 ?
O31 W4 O19 170.3(6) . . ?
O31 W4 O20 84.8(6) . 3_676 ?
O31 W4 O28 92.5(6) . 3_676 ?
O31 W4 O29 100.5(6) . . ?
O31 W4 O30 103.1(7) . . ?
O10 W5 O16 86.3(6) . . ?
O10 W5 O17 73.9(5) . . ?
O13 W5 O10 100.4(6) . . ?
O13 W5 O14 102.6(7) . . ?
O13 W5 O16 100.7(6) . . ?
O13 W5 O17 171.7(6) . . ?
O13 W5 O28 104.9(6) . . ?
O14 W5 O10 87.2(6) . . ?
O14 W5 O16 156.6(6) . . ?
O14 W5 O17 71.6(5) . . ?
O14 W5 O28 86.8(6) . . ?
O16 W5 O17 85.0(5) . . ?
O28 W5 O10 154.7(5) . . ?
O28 W5 O16 89.6(6) . . ?
O28 W5 O17 80.9(5) . . ?
O5 W6 O15 71.5(5) . . ?
O21 W6 O5 156.3(6) . . ?
O21 W6 O15 85.0(5) . . ?
O21 W6 O25 90.9(5) . . ?
O21 W6 O27 95.0(5) . . ?
O25 W6 O5 84.4(6) . . ?
O25 W6 O15 86.2(5) . . ?
O27 W6 O5 83.0(5) . . ?
O27 W6 O15 76.5(5) . . ?
O27 W6 O25 161.2(6) . . ?
O32 W6 O5 99.2(6) . . ?
O32 W6 O15 169.1(5) . . ?
O32 W6 O21 104.5(6) . . ?
O32 W6 O25 98.7(6) . . ?
O32 W6 O27 97.1(6) . . ?
O1 W7 O8 104.4(7) . . ?
O1 W7 O9 104.1(6) . . ?
O1 W7 O10 99.2(6) . . ?
O1 W7 O11 100.8(7) . . ?
O1 W7 O17 166.5(6) . . ?
O8 W7 O9 87.8(6) . . ?
O8 W7 O10 90.6(6) . . ?
O8 W7 O11 154.7(6) . . ?
O8 W7 O17 85.8(5) . . ?
O9 W7 O10 156.3(5) . . ?
O9 W7 O11 84.4(6) . . ?
O9 W7 O17 84.7(4) . . ?
O10 W7 O11 87.1(6) . . ?
O10 W7 O17 71.6(5) . . ?
O11 W7 O17 69.6(6) . . ?
O4 W8 O23 83.1(6) . . ?
O4 W8 O26 72.9(6) . . ?
O22 W8 O4 157.4(6) . . ?
O22 W8 O23 91.3(5) . . ?
O22 W8 O25 93.4(5) . . ?
O22 W8 O26 84.5(6) . . ?
O23 W8 O26 71.9(5) . . ?
O24 W8 O4 96.6(7) . . ?
O24 W8 O22 105.9(7) . . ?
O24 W8 O23 100.6(7) . . ?
O24 W8 O25 100.1(6) . . ?
O24 W8 O26 167.5(6) . . ?
O25 W8 O4 83.8(5) . . ?
O25 W8 O23 156.6(6) . . ?
O25 W8 O26 85.8(5) . . ?
O16 W9 O26 80.6(5) . . ?
O16 W9 O33 83.0(6) . . ?
O20 W9 O16 87.0(6) . . ?
O20 W9 O23 94.0(6) . . ?
O20 W9 O26 90.5(5) . . ?
O20 W9 O33 159.5(6) . . ?
O23 W9 O16 152.0(5) . . ?
O23 W9 O26 71.4(5) . . ?
O23 W9 O33 86.6(6) . . ?
O33 W9 O26 70.2(5) . . ?
O35 W9 O16 105.9(6) . . ?
O35 W9 O20 102.4(7) . . ?
O35 W9 O23 101.2(7) . . ?
O35 W9 O26 165.6(6) . . ?
O35 W9 O33 97.6(7) . . ?
O7 W10 K1 96.4(4) . 3_676 ?
O7 W10 O15 70.8(5) . . ?
O7 W10 O27 86.3(5) . . ?
O15 W10 K1 122.4(3) . 3_676 ?
O18 W10 K1 50.7(4) . 3_676 ?
O18 W10 O7 94.3(6) . . ?
O18 W10 O15 163.6(5) . . ?
O18 W10 O19 106.0(6) . . ?
O18 W10 O27 102.7(6) . . ?
O18 W10 O34 103.5(6) . . ?
O19 W10 K1 99.2(4) . 3_676 ?
O19 W10 O7 159.4(6) . . ?
O19 W10 O15 89.4(5) . . ?
O19 W10 O27 92.6(6) . . ?
O19 W10 O34 86.7(6) . . ?
O27 W10 K1 52.5(4) . 3_676 ?
O27 W10 O15 70.4(5) . . ?
O34 W10 K1 154.2(5) . 3_676 ?
O34 W10 O7 85.1(6) . . ?
O34 W10 O15 82.5(5) . . ?
O34 W10 O27 152.9(6) . . ?

loop_
_geom_bond_atom_site_label_1
_geom_bond_atom_site_label_2
_geom_bond_distance
_geom_bond_site_symmetry_2
_geom_bond_publ_flag
As1 O15 1.795(11) . ?
As1 O17 1.717(12) . ?
As1 O26 1.785(13) . ?
As1 Ru1 2.394(3) . ?
C1 H1 0.9500 . ?
C1 N1 1.37(3) . ?
C1 N1 1.37(3) 2_865 ?
C2 C2 1.28(6) 2_865 ?
C2 H2 0.9500 . ?
C2 N1 1.44(4) . ?
K1 O1W 3.306(6) . ?
K1 O2 2.720(17) 3_576 ?
K1 O2W 2.694(17) 7_565 ?
K1 O13 2.794(15) . ?
K1 O18 2.991(14) 4_746 ?
K1 O27 3.008(14) 4_746 ?
N1 Ru1 2.07(2) . ?
Na1 O7 2.897(18) 3_576 ?
Na1 O9 2.929(17) 3_576 ?
Na1 O18 2.864(16) 4_746 ?
Na1 O35 2.852(17) . ?
Na2 O4W 2.56(3) . ?
Na2 O5W 2.39(4) . ?
Na2 O14 2.879(19) . ?
Na2 O28 2.732(16) . ?
Na2 O29 2.756(18) . ?
Na2 O30 2.931(18) 4_746 ?
Na2 O31 2.940(18) . ?
Na3 O1W 2.45(2) 7_565 ?
Na3 O1W 2.45(2) . ?
Na3 O2W 2.350(13) 2_765 ?
Na3 O2W 2.350(13) . ?
Na3 O2W 2.350(13) 8_645 ?
Na3 O2W 2.350(14) 7_565 ?
O1 W7 1.761(13) . ?
O2 W1 1.754(15) . ?
O3 W2 1.720(15) . ?
O4 W2 1.944(16) . ?
O4 W8 1.920(16) . ?
O5 W1 1.845(14) . ?
O5 W6 2.048(13) . ?
O6 W1 1.814(13) . ?
O6 W2 1.987(13) . ?
O7 W1 1.908(14) . ?
O7 W10 1.963(14) . ?
O8 W2 1.984(15) . ?
O8 W7 1.843(14) . ?
O9 W1 1.948(12) . ?
O9 W7 1.868(12) . ?
O10 W5 1.924(13) . ?
O10 W7 1.911(13) . ?
O11 W3 1.826(15) . ?
O11 W7 1.931(14) . ?
O12 W3 1.690(16) . ?
O13 W5 1.679(14) . ?
O14 W3 1.921(13) . ?
O14 W5 1.902(13) . ?
O15 W1 2.342(12) . ?
O15 W6 2.255(12) . ?
O15 W10 2.445(12) . ?
O16 W5 1.941(13) . ?
O16 W9 1.891(13) . ?
O17 W3 2.384(13) . ?
O17 W5 2.314(12) . ?
O17 W7 2.420(12) . ?
O18 W10 1.740(13) . ?
O19 W4 2.097(12) . ?
O19 W10 1.777(12) . ?
O20 W4 2.067(13) 4_746 ?
O20 W9 1.791(14) . ?
O21 Ru1 2.072(13) . ?
O21 W6 1.807(12) . ?
O22 Ru1 2.071(14) . ?
O22 W8 1.832(13) . ?
O23 W8 2.016(13) . ?
O23 W9 1.814(14) . ?
O24 W8 1.695(13) . ?
O25 W6 1.955(12) . ?
O25 W8 1.902(12) . ?
O26 W2 2.340(14) . ?
O26 W8 2.275(13) . ?
O26 W9 2.432(13) . ?
O27 W6 1.892(14) . ?
O27 W10 1.991(15) . ?
O28 W4 1.977(14) 4_746 ?
O28 W5 1.919(15) . ?
O29 W3 1.940(14) . ?
O29 W4 1.907(13) . ?
O30 Ru1 2.031(13) . ?
O30 W4 1.767(15) . ?
O31 Ru1 2.049(13) 3_676 ?
O31 W4 1.721(13) . ?
O32 W6 1.725(14) . ?
O33 W2 1.862(14) . ?
O33 W9 2.003(14) . ?
O34 W3 1.891(15) . ?
O34 W10 1.938(16) . ?
O35 W9 1.734(14) . ?

loop_
_twin_individual_id
_twin_individual_mass_fraction_refined
1 0.795(13)
2 0.205(13)

loop_
_smtbx_masks_void_nr
_smtbx_masks_void_average_x
_smtbx_masks_void_average_y
_smtbx_masks_void_average_z
_smtbx_masks_void_volume
_smtbx_masks_void_count_electrons
_smtbx_masks_void_content
1 -0.224 -0.078 0.100 3389.7 1078.9 ?
